data_7238541
loop_
_publ_author_name
'Yang, Guang-Sheng'
'Li, Mei-Na'
'Li, Shun-Li'
'Lan, Ya-Qian'
'He, Wen-Wen'
'Wang, Xin-Long'
'Qin, Jun-Sheng'
'Su, Zhong-Min'

_publ_section_title
;
 Controllable synthesis of microporous, nanotubular and mesocage-like
 metal--organic frameworks by adjusting the reactant ratio and modulated
 luminescence properties of Alq3@MOF composites
;
_journal_issue 34
_journal_name_full 'Journal of Materials Chemistry'
_journal_page_first 17947
_journal_paper_doi 10.1039/c2jm32990e
_journal_volume 22
_journal_year 2012
_chemical_formula_moiety 'C131 H204 N90 O23 Zn7'
_chemical_formula_sum 'C131 H204 N90 O23 Zn7'
_chemical_formula_weight 3865.43
_space_group_IT_number 148
_space_group_name_Hall '-R 3'
_space_group_name_H-M_alt 'R -3 :H'
_symmetry_cell_setting trigonal
_symmetry_space_group_name_H-M 'R -3 :H'
_atom_sites_solution_hydrogens geom
_atom_sites_solution_primary direct
_atom_sites_solution_secondary difmap
_audit_creation_method SHELXL-97
_cell_angle_alpha 90.000
_cell_angle_beta 90.000
_cell_angle_gamma 120.000
_cell_formula_units_Z 3
_cell_length_a 29.667(4)
_cell_length_b 29.667(4)
_cell_length_c 22.161(6)
_cell_measurement_temperature 293(2)
_cell_measurement_theta_max 30.85
_cell_measurement_theta_min 1.52
_cell_volume 16891(6)
_computing_cell_refinement 'SAINT (Bruker, 1999)'
_computing_data_collection 'SMART (Bruker, 1997)'
_computing_data_reduction SAINT
_computing_structure_refinement 'SHELXL-97 (Sheldrick, 1997)'
_computing_structure_solution 'SHELXS-97 (Sheldrick, 1997)'
_diffrn_ambient_temperature 293(2)
_diffrn_measured_fraction_theta_full 1.000
_diffrn_measured_fraction_theta_max 0.998
_diffrn_radiation_monochromator graphite
_diffrn_radiation_source 'fine-focus sealed tube'
_diffrn_radiation_type MoK\a
_diffrn_radiation_wavelength 0.71069
_diffrn_reflns_av_R_equivalents 0.1278
_diffrn_reflns_av_sigmaI/netI 0.1240
_diffrn_reflns_limit_h_max 35
_diffrn_reflns_limit_h_min -30
_diffrn_reflns_limit_k_max 35
_diffrn_reflns_limit_k_min -33
_diffrn_reflns_limit_l_max 24
_diffrn_reflns_limit_l_min -26
_diffrn_reflns_number 28890
_diffrn_reflns_theta_full 25.00
_diffrn_reflns_theta_max 25.10
_diffrn_reflns_theta_min 1.21
_exptl_absorpt_coefficient_mu 0.802
_exptl_absorpt_correction_T_max 0.9428
_exptl_absorpt_correction_T_min 0.9052
_exptl_absorpt_process_details 'SADABS (Sheldrick, 1996)'
_exptl_crystal_density_diffrn 1.140
_exptl_crystal_density_method 'not measured'
_exptl_crystal_F_000 6042
_exptl_crystal_size_max 0.32
_exptl_crystal_size_mid 0.27
_exptl_crystal_size_min 0.24
_refine_diff_density_max 1.748
_refine_diff_density_min -2.909
_refine_diff_density_rms 0.254
_refine_ls_extinction_method none
_refine_ls_goodness_of_fit_ref 1.181
_refine_ls_hydrogen_treatment constr
_refine_ls_matrix_type full
_refine_ls_number_parameters 224
_refine_ls_number_reflns 6684
_refine_ls_number_restraints 8
_refine_ls_restrained_S_all 1.181
_refine_ls_R_factor_all 0.2034
_refine_ls_R_factor_gt 0.1147
_refine_ls_shift/su_max 0.091
_refine_ls_shift/su_mean 0.005
_refine_ls_structure_factor_coef Fsqd
_refine_ls_weighting_details 'calc w=1/[\s^2^(Fo^2^)+(0.2000P)^2^+0.0000P] where P=(Fo^2^+2Fc^2^)/3'
_refine_ls_weighting_scheme calc
_refine_ls_wR_factor_gt 0.3185
_refine_ls_wR_factor_ref 0.3820
_reflns_number_gt 3273
_reflns_number_total 6684
_reflns_threshold_expression >2sigma(I)
_cod_data_source_file c2jm32990e.txt
_cod_data_source_block IFMC-7
_cod_original_sg_symbol_H-M R-3
_cod_database_code 7238541

loop_
_symmetry_equiv_pos_as_xyz
'x, y, z'
'-y, x-y, z'
'-x+y, -x, z'
'x+2/3, y+1/3, z+1/3'
'-y+2/3, x-y+1/3, z+1/3'
'-x+y+2/3, -x+1/3, z+1/3'
'x+1/3, y+2/3, z+2/3'
'-y+1/3, x-y+2/3, z+2/3'
'-x+y+1/3, -x+2/3, z+2/3'
'-x, -y, -z'
'y, -x+y, -z'
'x-y, x, -z'
'-x+2/3, -y+1/3, -z+1/3'
'y+2/3, -x+y+1/3, -z+1/3'
'x-y+2/3, x+1/3, -z+1/3'
'-x+1/3, -y+2/3, -z+2/3'
'y+1/3, -x+y+2/3, -z+2/3'
'x-y+1/3, x+2/3, -z+2/3'

loop_
_atom_site_label
_atom_site_type_symbol
_atom_site_fract_x
_atom_site_fract_y
_atom_site_fract_z
_atom_site_U_iso_or_equiv
_atom_site_adp_type
_atom_site_occupancy
_atom_site_symmetry_multiplicity
_atom_site_calc_flag
_atom_site_refinement_flags
Zn1 Zn 0.43538(4) 0.00002(4) 0.00000(5) 0.0410(4) Uani 1 1 d .
Zn2 Zn 0.6667 0.3333 0.8333 0.178(3) Uiso 1 6 d S
N1 N 0.4776(3) 0.0302(3) -0.1224(3) 0.056(2) Uani 1 1 d .
C2 C 0.3890(5) 0.1948(4) -0.1153(4) 0.059(3) Uani 1 1 d .
C4 C 0.4151(4) 0.1670(4) -0.0266(4) 0.057(3) Uani 1 1 d .
C7 C 0.4149(4) 0.2481(4) -0.0265(4) 0.058(3) Uani 1 1 d .
N6 N 0.4316(3) 0.0627(3) 0.0191(4) 0.056(2) Uani 1 1 d .
N5 N 0.4155(3) 0.0848(3) -0.0225(4) 0.059(2) Uani 1 1 d .
N4 N 0.4468(3) -0.0309(3) 0.1222(3) 0.055(2) Uani 1 1 d .
C3 C 0.3981(5) 0.1584(4) -0.0859(4) 0.064(3) Uani 1 1 d .
H3 H 0.3928 0.1286 -0.1061 0.077 Uiso 1 1 calc R
N3 N 0.4697(3) -0.0154(3) 0.0689(3) 0.0467(19) Uani 1 1 d .
C9 C 0.3980(4) 0.2394(4) -0.0855(5) 0.062(3) Uani 1 1 d .
H9 H 0.3926 0.2638 -0.1055 0.074 Uiso 1 1 calc R
N2 N 0.4850(3) 0.0152(3) -0.0687(3) 0.0464(19) Uani 1 1 d .
C1 C 0.5194(4) 0.0389(4) -0.1537(5) 0.055(3) Uani 1 1 d .
C6 C 0.4241(4) 0.2118(4) 0.0032(4) 0.064(3) Uani 1 1 d .
H6 H 0.4363 0.2178 0.0427 0.076 Uiso 1 1 calc R
N8 N 0.4444(5) 0.1335(4) 0.0585(4) 0.096(4) Uani 1 1 d .
C5 C 0.4251(5) 0.1280(4) 0.0038(5) 0.061(3) Uani 1 1 d .
N7 N 0.4489(5) 0.0920(4) 0.0674(4) 0.097(4) Uani 1 1 d .
N12 N 0.3308(3) -0.0848(3) 0.0225(3) 0.058(2) Uani 1 1 d .
C8 C 0.2971(4) -0.1276(4) -0.0033(4) 0.055(3) Uani 1 1 d .
N9 N 0.3112(4) -0.1336(4) -0.0585(4) 0.105(4) Uani 1 1 d .
N11 N 0.3691(3) -0.0620(3) -0.0187(4) 0.056(2) Uani 1 1 d .
N10 N 0.3570(4) -0.0916(4) -0.0675(5) 0.095(4) Uani 1 1 d .
O01 O 0.7026(6) 0.2985(6) 0.7800(7) 0.204(6) Uiso 1 1 d D
N01 N 0.7385(9) 0.2701(8) 0.7238(8) 0.224(9) Uiso 1 1 d D
C01 C 0.714(3) 0.2620(17) 0.770(2) 0.62(6) Uiso 1 1 d D
C04 C 0.672(3) 0.212(3) 0.744(3) 0.59(5) Uiso 1 1 d D
H04A H 0.6406 0.2000 0.7679 0.886 Uiso 1 1 calc R
H04B H 0.6822 0.1860 0.7455 0.886 Uiso 1 1 calc R
H04C H 0.6648 0.2169 0.7033 0.886 Uiso 1 1 calc R
C05 C 0.7585(12) 0.2375(11) 0.6969(11) 0.289(16) Uiso 1 1 d D
H05A H 0.7900 0.2593 0.6751 0.433 Uiso 1 1 calc R
H05B H 0.7330 0.2125 0.6699 0.433 Uiso 1 1 calc R
H05C H 0.7655 0.2197 0.7285 0.433 Uiso 1 1 calc R
C02 C 0.783(4) 0.323(2) 0.707(4) 1.09(14) Uiso 1 1 d D
H02A H 0.8043 0.3190 0.6768 1.638 Uiso 1 1 calc R
H02B H 0.8039 0.3395 0.7419 1.638 Uiso 1 1 calc R
H02C H 0.7698 0.3441 0.6908 1.638 Uiso 1 1 calc R

loop_
_atom_site_aniso_label
_atom_site_aniso_U_11
_atom_site_aniso_U_22
_atom_site_aniso_U_33
_atom_site_aniso_U_23
_atom_site_aniso_U_13
_atom_site_aniso_U_12
Zn1 0.0362(6) 0.0404(7) 0.0481(7) 0.0142(5) 0.0069(5) 0.0205(5)
N1 0.048(5) 0.080(6) 0.051(5) 0.023(4) 0.012(4) 0.039(5)
C2 0.097(8) 0.051(6) 0.047(6) -0.016(5) -0.032(6) 0.051(6)
C4 0.094(8) 0.055(6) 0.038(5) -0.005(5) -0.019(5) 0.050(6)
C7 0.081(8) 0.047(6) 0.050(6) -0.012(5) -0.014(5) 0.037(6)
N6 0.070(6) 0.055(5) 0.057(5) 0.002(4) -0.011(4) 0.042(5)
N5 0.088(7) 0.058(5) 0.055(5) -0.005(4) -0.021(5) 0.054(5)
N4 0.057(5) 0.081(6) 0.046(5) 0.027(4) 0.015(4) 0.047(5)
C3 0.103(9) 0.048(6) 0.057(6) -0.013(5) -0.028(6) 0.050(6)
N3 0.044(5) 0.057(5) 0.047(5) 0.016(4) 0.009(4) 0.031(4)
C9 0.091(8) 0.056(6) 0.062(7) -0.017(5) -0.031(6) 0.054(6)
N2 0.043(5) 0.054(5) 0.044(5) 0.019(4) 0.008(4) 0.026(4)
C1 0.049(6) 0.064(7) 0.060(6) 0.026(5) 0.017(5) 0.034(5)
C6 0.102(9) 0.062(7) 0.043(6) -0.012(5) -0.026(6) 0.052(7)
N8 0.189(12) 0.081(7) 0.061(6) -0.020(5) -0.050(7) 0.099(8)
C5 0.093(9) 0.053(6) 0.054(7) -0.014(5) -0.024(6) 0.051(6)
N7 0.172(11) 0.085(8) 0.065(6) -0.015(6) -0.048(7) 0.088(8)
N12 0.040(5) 0.056(5) 0.055(5) -0.006(4) 0.016(4) 0.006(4)
C8 0.042(6) 0.045(6) 0.053(6) -0.011(5) 0.010(5) 0.002(5)
N9 0.087(8) 0.086(7) 0.058(6) -0.022(5) 0.036(6) -0.019(6)
N11 0.046(5) 0.051(5) 0.056(5) -0.003(4) 0.005(4) 0.013(4)
N10 0.074(7) 0.079(7) 0.070(7) -0.011(6) 0.032(5) -0.008(6)

loop_
_atom_type_symbol
_atom_type_description
_atom_type_scat_dispersion_real
_atom_type_scat_dispersion_imag
_atom_type_scat_source
C C 0.0033 0.0016 'International Tables Vol C Tables 4.2.6.8 and 6.1.1.4'
H H 0.0000 0.0000 'International Tables Vol C Tables 4.2.6.8 and 6.1.1.4'
N N 0.0061 0.0033 'International Tables Vol C Tables 4.2.6.8 and 6.1.1.4'
O O 0.0106 0.0060 'International Tables Vol C Tables 4.2.6.8 and 6.1.1.4'
Zn Zn 0.2839 1.4301 'International Tables Vol C Tables 4.2.6.8 and 6.1.1.4'

loop_
_geom_angle_atom_site_label_1
_geom_angle_atom_site_label_2
_geom_angle_atom_site_label_3
_geom_angle
_geom_angle_site_symmetry_1
_geom_angle_site_symmetry_3
N11 Zn1 N6 115.5(3) . .
N11 Zn1 N2 109.3(3) . .
N6 Zn1 N2 109.5(3) . .
N11 Zn1 N3 109.5(3) . .
N6 Zn1 N3 109.1(3) . .
N2 Zn1 N3 103.3(3) . .
O01 Zn2 O01 180.0(7) 16_656 .
O01 Zn2 O01 86.9(6) 16_656 2_655
O01 Zn2 O01 93.1(6) . 2_655
O01 Zn2 O01 86.9(6) 16_656 3_665
O01 Zn2 O01 93.1(6) . 3_665
O01 Zn2 O01 93.1(6) 2_655 3_665
O01 Zn2 O01 93.1(6) 16_656 18_546
O01 Zn2 O01 86.9(6) . 18_546
O01 Zn2 O01 86.9(6) 2_655 18_546
O01 Zn2 O01 179.996(3) 3_665 18_546
O01 Zn2 O01 93.1(6) 16_656 17_556
O01 Zn2 O01 86.9(6) . 17_556
O01 Zn2 O01 179.996(3) 2_655 17_556
O01 Zn2 O01 86.9(6) 3_665 17_556
O01 Zn2 O01 93.1(6) 18_546 17_556
N2 N1 C1 103.7(7) . .
C9 C2 C3 119.8(9) . .
C9 C2 C1 120.8(8) . 17_554
C3 C2 C1 119.3(8) . 17_554
C6 C4 C3 120.4(9) . .
C6 C4 C5 120.8(8) . .
C3 C4 C5 118.7(8) . .
C9 C7 C6 119.6(9) . .
C9 C7 C8 118.7(9) . 12
C6 C7 C8 121.7(8) . 12
N7 N6 N5 110.5(8) . .
N7 N6 Zn1 128.0(6) . .
N5 N6 Zn1 121.0(6) . .
C5 N5 N6 102.5(8) . .
N3 N4 C1 103.2(7) . 10_655
C4 C3 C2 119.5(9) . .
C4 C3 H3 120.2 . .
C2 C3 H3 120.2 . .
N4 N3 N2 110.0(7) . 10_655
N4 N3 Zn1 121.8(6) . .
N2 N3 Zn1 128.1(5) 10_655 .
C7 C9 C2 120.8(9) . .
C7 C9 H9 119.6 . .
C2 C9 H9 119.6 . .
N1 N2 N3 109.2(7) . 10_655
N1 N2 Zn1 122.0(6) . .
N3 N2 Zn1 128.7(5) 10_655 .
N1 C1 N4 113.9(8) . 10_655
N1 C1 C2 122.9(8) . 18_544
N4 C1 C2 123.3(8) 10_655 18_544
C4 C6 C7 119.8(8) . .
C4 C6 H6 120.1 . .
C7 C6 H6 120.1 . .
N7 N8 C5 105.2(9) . .
N5 C5 N8 113.8(9) . .
N5 C5 C4 122.0(8) . .
N8 C5 C4 124.2(9) . .
N6 N7 N8 108.0(8) . .
C8 N12 N11 103.7(7) . .
N12 C8 N9 113.4(8) . .
N12 C8 C7 123.1(8) . 11
N9 C8 C7 123.5(9) . 11
N10 N9 C8 104.8(9) . .
N10 N11 N12 109.8(8) . .
N10 N11 Zn1 127.6(7) . .
N12 N11 Zn1 121.9(6) . .
N9 N10 N11 108.3(8) . .
C01 O01 Zn2 152.1(11) . .
C01 N01 C05 127.2(13) . .
C01 N01 C02 123.2(14) . .
C05 N01 C02 98(5) . .
C01 N01 C04 51(3) . .
C05 N01 C04 94(3) . .
C02 N01 C04 165(6) . .
N01 C01 O01 111.4(12) . .
N01 C01 C04 90(4) . .
O01 C01 C04 117(6) . .
C01 C04 N01 38.5(17) . .
C01 C04 H04A 109.5 . .
N01 C04 H04A 145.6 . .
C01 C04 H04B 109.5 . .
N01 C04 H04B 97.0 . .
H04A C04 H04B 109.5 . .
C01 C04 H04C 109.4 . .
N01 C04 H04C 80.5 . .
H04A C04 H04C 109.5 . .
H04B C04 H04C 109.5 . .
N01 C05 H05A 109.5 . .
N01 C05 H05B 109.4 . .
H05A C05 H05B 109.5 . .
N01 C05 H05C 109.5 . .
H05A C05 H05C 109.5 . .
H05B C05 H05C 109.5 . .
N01 C02 H02A 109.6 . .
N01 C02 H02B 109.2 . .
H02A C02 H02B 109.5 . .
N01 C02 H02C 109.6 . .
H02A C02 H02C 109.5 . .
H02B C02 H02C 109.5 . .

loop_
_geom_bond_atom_site_label_1
_geom_bond_atom_site_label_2
_geom_bond_distance
_geom_bond_site_symmetry_2
Zn1 N11 1.951(8) .
Zn1 N6 1.963(8) .
Zn1 N2 2.006(7) .
Zn1 N3 2.010(7) .
Zn2 O01 2.168(16) 16_656
Zn2 O01 2.168(16) .
Zn2 O01 2.168(16) 2_655
Zn2 O01 2.168(16) 3_665
Zn2 O01 2.168(16) 18_546
Zn2 O01 2.168(16) 17_556
N1 N2 1.327(9) .
N1 C1 1.330(11) .
C2 C9 1.381(12) .
C2 C3 1.398(12) .
C2 C1 1.490(13) 17_554
C4 C6 1.383(12) .
C4 C3 1.386(12) .
C4 C5 1.492(12) .
C7 C9 1.377(12) .
C7 C6 1.402(13) .
C7 C8 1.486(12) 12
N6 N7 1.313(11) .
N6 N5 1.350(9) .
N5 C5 1.302(11) .
N4 N3 1.326(9) .
N4 C1 1.334(11) 10_655
C3 H3 0.9300 .
N3 N2 1.342(10) 10_655
C9 H9 0.9300 .
N2 N3 1.342(10) 10_655
C1 N4 1.334(11) 10_655
C1 C2 1.490(13) 18_544
C6 H6 0.9300 .
N8 N7 1.317(12) .
N8 C5 1.316(12) .
N12 C8 1.292(11) .
N12 N11 1.346(10) .
C8 N9 1.335(12) .
C8 C7 1.486(12) 11
N9 N10 1.320(12) .
N11 N10 1.325(11) .
O01 C01 1.308(10) .
N01 C01 1.199(10) .
N01 C05 1.490(9) .
N01 C02 1.511(10) .
N01 C04 1.93(7) .
C01 C04 1.499(10) .
C04 H04A 0.9600 .
C04 H04B 0.9600 .
C04 H04C 0.9600 .
C05 H05A 0.9600 .
C05 H05B 0.9600 .
C05 H05C 0.9600 .
C02 H02A 0.9600 .
C02 H02B 0.9600 .
C02 H02C 0.9600 .

loop_
_geom_torsion_atom_site_label_1
_geom_torsion_atom_site_label_2
_geom_torsion_atom_site_label_3
_geom_torsion_atom_site_label_4
_geom_torsion
_geom_torsion_site_symmetry_1
_geom_torsion_site_symmetry_4
N11 Zn1 N6 N7 125.2(10) . .
N2 Zn1 N6 N7 -110.9(10) . .
N3 Zn1 N6 N7 1.4(11) . .
N11 Zn1 N6 N5 -63.7(8) . .
N2 Zn1 N6 N5 60.2(8) . .
N3 Zn1 N6 N5 172.6(7) . .
N7 N6 N5 C5 0.9(12) . .
Zn1 N6 N5 C5 -171.6(7) . .
C6 C4 C3 C2 -1.5(18) . .
C5 C4 C3 C2 -179.4(11) . .
C9 C2 C3 C4 1.4(18) . .
C1 C2 C3 C4 178.2(11) 17_554 .
C1 N4 N3 N2 1.0(10) 10_655 10_655
C1 N4 N3 Zn1 177.5(7) 10_655 .
N11 Zn1 N3 N4 -59.0(8) . .
N6 Zn1 N3 N4 68.2(8) . .
N2 Zn1 N3 N4 -175.4(7) . .
N11 Zn1 N3 N2 116.8(7) . 10_655
N6 Zn1 N3 N2 -116.0(7) . 10_655
N2 Zn1 N3 N2 0.4(9) . 10_655
C6 C7 C9 C2 1.4(17) . .
C8 C7 C9 C2 179.1(11) 12 .
C3 C2 C9 C7 -1.4(18) . .
C1 C2 C9 C7 -178.2(11) 17_554 .
C1 N1 N2 N3 0.3(10) . 10_655
C1 N1 N2 Zn1 176.8(7) . .
N11 Zn1 N2 N1 67.4(8) . .
N6 Zn1 N2 N1 -60.0(8) . .
N3 Zn1 N2 N1 -176.1(7) . .
N11 Zn1 N2 N3 -116.9(8) . 10_655
N6 Zn1 N2 N3 115.7(7) . 10_655
N3 Zn1 N2 N3 -0.4(9) . 10_655
N2 N1 C1 N4 -1.0(12) . 10_655
N2 N1 C1 C2 178.6(10) . 18_544
C3 C4 C6 C7 1.6(18) . .
C5 C4 C6 C7 179.4(10) . .
C9 C7 C6 C4 -1.5(17) . .
C8 C7 C6 C4 -179.2(10) 12 .
N6 N5 C5 N8 -1.7(14) . .
N6 N5 C5 C4 178.0(10) . .
N7 N8 C5 N5 1.9(16) . .
N7 N8 C5 C4 -177.8(12) . .
C6 C4 C5 N5 178.0(11) . .
C3 C4 C5 N5 -4.2(17) . .
C6 C4 C5 N8 -2.4(19) . .
C3 C4 C5 N8 175.5(13) . .
N5 N6 N7 N8 0.2(14) . .
Zn1 N6 N7 N8 172.1(9) . .
C5 N8 N7 N6 -1.2(15) . .
N11 N12 C8 N9 -0.4(14) . .
N11 N12 C8 C7 178.3(10) . 11
N12 C8 N9 N10 0.3(16) . .
C7 C8 N9 N10 -178.4(11) 11 .
C8 N12 N11 N10 0.3(12) . .
C8 N12 N11 Zn1 -171.3(7) . .
N6 Zn1 N11 N10 125.6(10) . .
N2 Zn1 N11 N10 1.6(11) . .
N3 Zn1 N11 N10 -110.8(10) . .
N6 Zn1 N11 N12 -64.3(8) . .
N2 Zn1 N11 N12 171.7(7) . .
N3 Zn1 N11 N12 59.2(8) . .
C8 N9 N10 N11 -0.1(16) . .
N12 N11 N10 N9 -0.2(14) . .
Zn1 N11 N10 N9 170.9(9) . .
O01 Zn2 O01 C01 31(26) 16_656 .
O01 Zn2 O01 C01 172(8) 2_655 .
O01 Zn2 O01 C01 -95(9) 3_665 .
O01 Zn2 O01 C01 85(9) 18_546 .
O01 Zn2 O01 C01 -8(8) 17_556 .
C05 N01 C01 O01 180(4) . .
C02 N01 C01 O01 44(10) . .
C04 N01 C01 O01 -119(8) . .
C05 N01 C01 C04 -61(6) . .
C02 N01 C01 C04 163(7) . .
Zn2 O01 C01 N01 179(3) . .
Zn2 O01 C01 C04 77(9) . .
O01 C01 C04 N01 114(4) . .
C05 N01 C04 C01 136(4) . .
C02 N01 C04 C01 -72(14) . .
